data_4503579
loop_
_publ_author_name
'Sun, Xuzhuo'
'Li, Bo'
'Zhou, Qiongbo'
'Zhang, Haibo'
'Cheng, Gongzhen'
'Zhou, Xiaohai'

_publ_section_title
;
 Pseudopolyrotaxanes of Cucurbit[6]uril: A Novel Three-Dimensional Network
 Self-Assembled by (H2O)3Clusters and Br&#x2212;(H2O)3Anion Clusters
;
_journal_issue 8
_journal_name_full 'Crystal Growth &amp; Design'
_journal_page_first 2970
_journal_paper_doi 10.1021/cg8000784
_journal_volume 8
_journal_year 2008
_chemical_formula_sum 'C50 H72 Br2 N28 O20'
_chemical_formula_weight 1545.18
_chemical_name_systematic
; 
 ? 
;
_space_group_IT_number 14
_symmetry_cell_setting monoclinic
_symmetry_space_group_name_Hall '-P 2ybc'
_symmetry_space_group_name_H-M 'P 1 21/c 1'
_atom_sites_solution_hydrogens geom
_atom_sites_solution_primary direct
_atom_sites_solution_secondary difmap
_audit_creation_method SHELXL-97
_cell_angle_alpha 90.00
_cell_angle_beta 111.9110(10)
_cell_angle_gamma 90.00
_cell_formula_units_Z 2
_cell_length_a 12.2318(7)
_cell_length_b 21.2625(12)
_cell_length_c 12.6303(7)
_cell_measurement_reflns_used 9228
_cell_measurement_temperature 294(2)
_cell_measurement_theta_max 28.05
_cell_measurement_theta_min 2.20
_cell_volume 3047.6(3)
_computing_cell_refinement 'Bruker SMART'
_computing_data_collection 'Bruker SMART'
_computing_data_reduction 'Bruker SAINT'
_computing_molecular_graphics 'Bruker SHELXTL'
_computing_publication_material 'Bruker SHELXTL'
_computing_structure_refinement 'SHELXL-97 (Sheldrick, 1997)'
_computing_structure_solution 'SHELXS-97 (Sheldrick, 1990)'
_diffrn_ambient_temperature 294(2)
_diffrn_measured_fraction_theta_full 0.997
_diffrn_measured_fraction_theta_max 0.997
_diffrn_measurement_device_type 'CCD area detector'
_diffrn_measurement_method 'phi and omega scans'
_diffrn_radiation_monochromator graphite
_diffrn_radiation_source 'fine-focus sealed tube'
_diffrn_radiation_type MoK\a
_diffrn_radiation_wavelength 0.71073
_diffrn_reflns_av_R_equivalents 0.0515
_diffrn_reflns_av_sigmaI/netI 0.0401
_diffrn_reflns_limit_h_max 15
_diffrn_reflns_limit_h_min -15
_diffrn_reflns_limit_k_max 25
_diffrn_reflns_limit_k_min -27
_diffrn_reflns_limit_l_max 16
_diffrn_reflns_limit_l_min -16
_diffrn_reflns_number 33932
_diffrn_reflns_theta_full 27.00
_diffrn_reflns_theta_max 27.00
_diffrn_reflns_theta_min 1.79
_exptl_absorpt_coefficient_mu 1.432
_exptl_absorpt_correction_T_max 0.7627
_exptl_absorpt_correction_T_min 0.6733
_exptl_absorpt_correction_type none
_exptl_crystal_colour colorless
_exptl_crystal_density_diffrn 1.684
_exptl_crystal_density_meas 0
_exptl_crystal_density_method 'not measured'
_exptl_crystal_description block
_exptl_crystal_F_000 1596
_exptl_crystal_size_max 0.30
_exptl_crystal_size_mid 0.20
_exptl_crystal_size_min 0.20
_refine_diff_density_max 0.630
_refine_diff_density_min -0.965
_refine_diff_density_rms 0.101
_refine_ls_extinction_method none
_refine_ls_goodness_of_fit_ref 1.035
_refine_ls_hydrogen_treatment mixed
_refine_ls_matrix_type full
_refine_ls_number_parameters 485
_refine_ls_number_reflns 6640
_refine_ls_number_restraints 12
_refine_ls_restrained_S_all 1.035
_refine_ls_R_factor_all 0.0798
_refine_ls_R_factor_gt 0.0602
_refine_ls_shift/su_max 0.000
_refine_ls_shift/su_mean 0.000
_refine_ls_structure_factor_coef Fsqd
_refine_ls_weighting_details 'calc w=1/[\s^2^(Fo^2^)+(0.1249P)^2^+0.0000P] where P=(Fo^2^+2Fc^2^)/3'
_refine_ls_weighting_scheme calc
_refine_ls_wR_factor_gt 0.1779
_refine_ls_wR_factor_ref 0.1879
_reflns_number_gt 4718
_reflns_number_total 6640
_reflns_threshold_expression >2sigma(I)
_cod_data_source_file cg8000784-file013.cif
_cod_data_source_block 071023bm
_cod_depositor_comments
;
The following automatic conversions were performed:

'_symmetry_cell_setting' value 'Monoclinic' changed to 'monoclinic'
according to /home/saulius/struct/CIF-dictionaries/cif_core.dic
dictionary named 'cif_core.dic' version 2.4.1 from 2010-06-29.

Automatic conversion script
Id: cif_fix_values 1715 2011-07-08 13:25:40Z adriana 
;
_cod_original_sg_symbol_H-M P2(1)/c
_cod_database_code 4503579

loop_
_symmetry_equiv_pos_as_xyz
'x, y, z'
'-x, y+1/2, -z+1/2'
'-x, -y, -z'
'x, -y-1/2, z-1/2'

loop_
_atom_site_label
_atom_site_type_symbol
_atom_site_fract_x
_atom_site_fract_y
_atom_site_fract_z
_atom_site_U_iso_or_equiv
_atom_site_adp_type
_atom_site_occupancy
_atom_site_symmetry_multiplicity
_atom_site_calc_flag
_atom_site_refinement_flags
_atom_site_disorder_assembly
_atom_site_disorder_group
Br1 Br 0.00429(4) 0.30177(2) 0.53389(3) 0.0612(2) Uani 1 1 d . . .
C1 C 0.1515(2) 0.62588(14) 0.7428(2) 0.0267(6) Uani 1 1 d . . .
H1 H 0.0990 0.6600 0.7018 0.032 Uiso 1 1 calc R . .
C2 C 0.0864(2) 0.56169(14) 0.7223(2) 0.0254(6) Uani 1 1 d . . .
H2 H 0.0033 0.5663 0.6728 0.031 Uiso 1 1 calc R . .
C3 C 0.1501(2) 0.58745(14) 0.9154(2) 0.0275(6) Uani 1 1 d . . .
C4 C 0.2400(3) 0.55705(14) 0.6548(2) 0.0265(6) Uani 1 1 d . . .
C5 C 0.0371(3) 0.48893(14) 0.8592(3) 0.0299(7) Uani 1 1 d . . .
H5A H 0.0190 0.4983 0.9260 0.036 Uiso 1 1 calc R . .
H5B H -0.0370 0.4835 0.7952 0.036 Uiso 1 1 calc R . .
C6 C 0.1222(3) 0.45921(14) 0.6319(2) 0.0314(7) Uani 1 1 d . . .
H6A H 0.0373 0.4540 0.5997 0.038 Uiso 1 1 calc R . .
H6B H 0.1518 0.4502 0.5722 0.038 Uiso 1 1 calc R . .
C7 C 0.1039(3) 0.39063(14) 0.7874(2) 0.0264(6) Uani 1 1 d . . .
H7 H 0.0240 0.3786 0.7370 0.032 Uiso 1 1 calc R . .
C8 C 0.1758(3) 0.33269(14) 0.8498(2) 0.0261(6) Uani 1 1 d . . .
H8 H 0.1283 0.2942 0.8310 0.031 Uiso 1 1 calc R . .
C9 C 0.1571(2) 0.40418(15) 0.9832(2) 0.0266(6) Uani 1 1 d . . .
C10 C 0.2597(3) 0.37440(15) 0.7270(2) 0.0307(7) Uani 1 1 d . . .
C11 C 0.2692(3) 0.30687(14) 1.0617(3) 0.0276(7) Uani 1 1 d . . .
H11A H 0.2507 0.3188 1.1272 0.033 Uiso 1 1 calc R . .
H11B H 0.2390 0.2647 1.0396 0.033 Uiso 1 1 calc R . .
C12 C 0.3531(3) 0.27822(16) 0.8300(3) 0.0333(7) Uani 1 1 d . . .
H12A H 0.3792 0.2747 0.7665 0.040 Uiso 1 1 calc R . .
H12B H 0.3121 0.2396 0.8331 0.040 Uiso 1 1 calc R . .
C13 C 0.4574(3) 0.26569(14) 1.0453(2) 0.0263(6) Uani 1 1 d . . .
H13 H 0.4337 0.2216 1.0450 0.032 Uiso 1 1 calc R . .
C14 C 0.5890(3) 0.27523(14) 1.1243(2) 0.0263(6) Uani 1 1 d . . .
H14 H 0.6244 0.2359 1.1621 0.032 Uiso 1 1 calc R . .
C15 C 0.4683(2) 0.33354(13) 1.1950(2) 0.0232(6) Uani 1 1 d . . .
C16 C 0.5652(3) 0.29818(13) 0.9357(3) 0.0282(7) Uani 1 1 d . . .
C17 C 0.6809(3) 0.33446(14) 1.3115(2) 0.0266(6) Uani 1 1 d . . .
H17A H 0.7274 0.2965 1.3360 0.032 Uiso 1 1 calc R . .
H17B H 0.6513 0.3459 1.3702 0.032 Uiso 1 1 calc R . .
C18 C 0.7672(3) 0.30582(15) 1.0793(3) 0.0322(7) Uani 1 1 d . . .
H18A H 0.7863 0.3028 1.0115 0.039 Uiso 1 1 calc R . .
H18B H 0.8091 0.2725 1.1309 0.039 Uiso 1 1 calc R . .
C19 C 0.6949(3) 0.41845(17) 0.7272(3) 0.0414(8) Uani 1 1 d . . .
H19 H 0.7585 0.4242 0.7957 0.050 Uiso 1 1 calc R . .
C20 C 0.7037(3) 0.37773(17) 0.6467(3) 0.0411(8) Uani 1 1 d . . .
H20 H 0.7739 0.3559 0.6622 0.049 Uiso 1 1 calc R . .
C21 C 0.5174(3) 0.40050(18) 0.5297(3) 0.0397(8) Uani 1 1 d . . .
H21 H 0.4545 0.3952 0.4607 0.048 Uiso 1 1 calc R . .
C22 C 0.5054(3) 0.44079(17) 0.6086(3) 0.0370(8) Uani 1 1 d . . .
H22 H 0.4347 0.4620 0.5938 0.044 Uiso 1 1 calc R . .
C23 C 0.5850(4) 0.49490(16) 0.7929(3) 0.0456(9) Uani 1 1 d . . .
H23A H 0.5336 0.5291 0.7532 0.055 Uiso 1 1 calc R . .
H23B H 0.6621 0.5126 0.8353 0.055 Uiso 1 1 calc R . .
C24 C 0.5380(3) 0.46610(16) 0.8753(3) 0.0389(8) Uani 1 1 d . . .
H24A H 0.5911 0.4331 0.9178 0.047 Uiso 1 1 calc R . .
H24B H 0.4621 0.4470 0.8332 0.047 Uiso 1 1 calc R . .
C25 C 0.5239(4) 0.51380(18) 0.9583(3) 0.0447(9) Uani 1 1 d . . .
H25A H 0.5999 0.5328 1.0003 0.054 Uiso 1 1 calc R . .
H25B H 0.4713 0.5469 0.9155 0.054 Uiso 1 1 calc R . .
N1 N 0.1914(2) 0.63406(12) 0.8661(2) 0.0286(6) Uani 1 1 d . . .
N2 N 0.2440(2) 0.61549(11) 0.7002(2) 0.0261(5) Uani 1 1 d . . .
N3 N 0.0991(2) 0.54188(12) 0.8362(2) 0.0272(5) Uani 1 1 d . . .
N4 N 0.1494(2) 0.52467(12) 0.6682(2) 0.0303(6) Uani 1 1 d . . .
N5 N 0.1020(2) 0.43059(12) 0.8781(2) 0.0299(6) Uani 1 1 d . . .
N6 N 0.1713(2) 0.41468(12) 0.7224(2) 0.0292(6) Uani 1 1 d . . .
N7 N 0.2095(2) 0.34919(12) 0.9690(2) 0.0276(5) Uani 1 1 d . . .
N8 N 0.2719(2) 0.33005(13) 0.8089(2) 0.0299(6) Uani 1 1 d . . .
N9 N 0.3945(2) 0.30565(11) 1.0950(2) 0.0259(5) Uani 1 1 d . . .
N10 N 0.4555(2) 0.28436(14) 0.9347(2) 0.0308(6) Uani 1 1 d . . .
N11 N 0.5820(2) 0.32170(12) 1.2064(2) 0.0253(5) Uani 1 1 d . . .
N12 N 0.6430(2) 0.29623(13) 1.0475(2) 0.0312(6) Uani 1 1 d . . .
N13 N 0.5953(2) 0.44956(13) 0.7070(2) 0.0320(6) Uani 1 1 d . . .
N14 N 0.6169(3) 0.36826(14) 0.5484(2) 0.0409(7) Uani 1 1 d . . .
O1 O 0.1567(2) 0.58675(11) 1.01503(18) 0.0375(5) Uani 1 1 d . . .
O2 O 0.3052(2) 0.53761(11) 0.60843(19) 0.0370(5) Uani 1 1 d . . .
O3 O 0.1590(2) 0.42512(11) 1.07375(17) 0.0354(5) Uani 1 1 d . . .
O4 O 0.3196(2) 0.37784(12) 0.6677(2) 0.0429(6) Uani 1 1 d . . .
O5 O 0.43684(18) 0.36273(10) 1.26114(18) 0.0314(5) Uani 1 1 d . . .
O6 O 0.5902(2) 0.30904(11) 0.8528(2) 0.0372(6) Uani 1 1 d . . .
O7 O 0.0703(3) 0.32901(17) 0.1942(3) 0.0615(8) Uani 1 1 d D . .
H7B H 0.082(5) 0.3553(17) 0.155(4) 0.092 Uiso 1 1 d D . .
H7A H 0.053(5) 0.2944(12) 0.171(4) 0.092 Uiso 1 1 d D . .
O8 O 0.0891(3) 0.68476(17) 0.1459(3) 0.0673(9) Uani 1 1 d D . .
H8B H 0.070(5) 0.7174(14) 0.112(4) 0.101 Uiso 1 1 d D . .
H8A H 0.108(5) 0.6571(17) 0.113(4) 0.101 Uiso 1 1 d D . .
O9 O 0.2172(4) 0.3498(2) 0.4191(3) 0.0924(12) Uani 1 1 d D . .
H9A H 0.200(6) 0.349(4) 0.477(3) 0.139 Uiso 1 1 d D . .
H9B H 0.164(5) 0.330(3) 0.367(4) 0.139 Uiso 1 1 d D . .
O10 O 0.2153(4) 0.4819(2) 0.3847(3) 0.0804(18) Uani 0.878(9) 1 d PD A 1
H10B H 0.223(7) 0.501(3) 0.443(4) 0.121 Uiso 0.878(9) 1 d PD A 1
H10A H 0.227(7) 0.4440(11) 0.397(6) 0.121 Uiso 0.878(9) 1 d PD A 1
O10' O 0.229(2) 0.4522(12) 0.3179(18) 0.054(8) Uani 0.122(9) 1 d P A 2
H1OC H 0.2694 0.4652 0.2836 0.080 Uiso 0.122(9) 1 d PR A 2
H1OD H 0.1786 0.4287 0.2747 0.080 Uiso 0.122(9) 1 d PR A 2

loop_
_atom_site_aniso_label
_atom_site_aniso_U_11
_atom_site_aniso_U_22
_atom_site_aniso_U_33
_atom_site_aniso_U_23
_atom_site_aniso_U_13
_atom_site_aniso_U_12
Br1 0.0711(3) 0.0567(3) 0.0448(3) -0.00720(18) 0.0090(2) -0.0126(2)
C1 0.0258(14) 0.0296(16) 0.0245(14) 0.0036(12) 0.0091(11) 0.0039(12)
C2 0.0237(14) 0.0298(16) 0.0217(14) 0.0028(11) 0.0072(11) -0.0018(12)
C3 0.0270(14) 0.0314(17) 0.0235(15) 0.0018(12) 0.0088(12) 0.0078(12)
C4 0.0326(15) 0.0271(16) 0.0196(13) -0.0004(11) 0.0095(12) -0.0013(12)
C5 0.0307(16) 0.0334(17) 0.0310(15) 0.0059(13) 0.0177(13) 0.0046(13)
C6 0.0433(18) 0.0323(17) 0.0188(14) -0.0033(12) 0.0120(13) -0.0099(14)
C7 0.0294(15) 0.0289(16) 0.0206(14) -0.0005(11) 0.0090(12) -0.0058(12)
C8 0.0326(15) 0.0254(16) 0.0221(14) -0.0027(11) 0.0122(12) -0.0040(12)
C9 0.0262(14) 0.0316(16) 0.0243(15) -0.0019(12) 0.0121(12) -0.0045(12)
C10 0.0322(16) 0.0400(18) 0.0189(14) -0.0081(12) 0.0084(12) -0.0126(13)
C11 0.0299(16) 0.0320(17) 0.0245(15) 0.0056(12) 0.0145(12) -0.0011(12)
C12 0.0392(17) 0.0351(18) 0.0284(16) -0.0115(13) 0.0159(14) -0.0029(14)
C13 0.0327(16) 0.0214(15) 0.0276(15) -0.0056(11) 0.0145(12) -0.0036(12)
C14 0.0329(16) 0.0201(14) 0.0275(15) -0.0020(11) 0.0133(12) 0.0028(12)
C15 0.0318(15) 0.0170(14) 0.0235(14) 0.0034(11) 0.0133(12) 0.0008(11)
C16 0.0381(17) 0.0209(15) 0.0308(16) -0.0057(12) 0.0187(14) 0.0032(12)
C17 0.0325(15) 0.0286(16) 0.0221(14) 0.0017(12) 0.0139(12) -0.0022(12)
C18 0.0304(16) 0.0348(18) 0.0378(18) -0.0077(13) 0.0202(14) 0.0005(13)
C19 0.0404(19) 0.046(2) 0.0321(17) 0.0038(15) 0.0069(15) -0.0021(16)
C20 0.044(2) 0.0368(19) 0.046(2) 0.0024(16) 0.0206(17) 0.0047(15)
C21 0.046(2) 0.044(2) 0.0265(17) -0.0033(14) 0.0110(15) -0.0047(16)
C22 0.0355(17) 0.0389(19) 0.0369(18) 0.0018(14) 0.0140(14) 0.0004(14)
C23 0.071(3) 0.0322(19) 0.0411(19) -0.0124(16) 0.0295(18) -0.0091(17)
C24 0.049(2) 0.0354(19) 0.0359(18) -0.0078(14) 0.0204(15) -0.0023(15)
C25 0.061(2) 0.038(2) 0.0415(19) -0.0098(16) 0.0266(17) -0.0006(17)
N1 0.0302(13) 0.0338(14) 0.0247(13) -0.0042(10) 0.0137(10) -0.0030(11)
N2 0.0294(13) 0.0253(13) 0.0289(13) -0.0014(10) 0.0170(11) -0.0029(10)
N3 0.0343(13) 0.0264(13) 0.0249(12) 0.0026(10) 0.0157(11) 0.0002(11)
N4 0.0419(15) 0.0273(14) 0.0283(13) -0.0071(10) 0.0208(12) -0.0094(11)
N5 0.0410(14) 0.0277(13) 0.0238(13) 0.0023(10) 0.0151(11) 0.0053(11)
N6 0.0362(14) 0.0328(14) 0.0214(12) -0.0004(10) 0.0138(10) -0.0046(11)
N7 0.0341(13) 0.0296(14) 0.0191(12) 0.0014(10) 0.0099(10) 0.0051(11)
N8 0.0312(13) 0.0357(15) 0.0255(13) -0.0007(11) 0.0135(11) 0.0018(11)
N9 0.0260(12) 0.0290(14) 0.0247(12) -0.0029(10) 0.0118(10) 0.0017(10)
N10 0.0291(13) 0.0418(16) 0.0228(12) -0.0038(11) 0.0113(10) -0.0009(12)
N11 0.0284(12) 0.0254(13) 0.0243(12) -0.0047(10) 0.0123(10) 0.0009(10)
N12 0.0289(13) 0.0382(16) 0.0311(14) -0.0104(11) 0.0163(11) -0.0058(11)
N13 0.0428(15) 0.0286(14) 0.0293(14) -0.0020(11) 0.0188(12) -0.0056(12)
N14 0.0584(19) 0.0357(16) 0.0368(16) 0.0001(12) 0.0271(14) -0.0015(14)
O1 0.0471(13) 0.0411(14) 0.0256(11) 0.0000(10) 0.0150(10) 0.0012(11)
O2 0.0452(13) 0.0347(13) 0.0409(13) -0.0059(10) 0.0275(11) -0.0014(10)
O3 0.0442(13) 0.0410(13) 0.0241(11) -0.0023(9) 0.0162(10) 0.0046(10)
O4 0.0442(13) 0.0582(17) 0.0341(12) -0.0031(11) 0.0234(11) -0.0061(12)
O5 0.0369(12) 0.0336(12) 0.0297(11) -0.0060(9) 0.0193(9) 0.0012(9)
O6 0.0440(13) 0.0431(14) 0.0327(13) -0.0055(10) 0.0236(11) -0.0009(10)
O7 0.0554(17) 0.078(2) 0.0589(19) -0.0008(17) 0.0304(15) 0.0057(18)
O8 0.081(2) 0.077(2) 0.0556(19) 0.0191(17) 0.0393(17) 0.0264(19)
O9 0.133(3) 0.084(3) 0.057(2) -0.0008(19) 0.032(2) 0.030(2)
O10 0.102(3) 0.081(3) 0.048(2) -0.003(2) 0.016(2) -0.033(3)
O10' 0.069(15) 0.077(18) 0.026(12) -0.022(11) 0.031(10) -0.019(12)

loop_
_atom_type_symbol
_atom_type_description
_atom_type_scat_dispersion_real
_atom_type_scat_dispersion_imag
_atom_type_scat_source
C C 0.0033 0.0016 'International Tables Vol C Tables 4.2.6.8 and 6.1.1.4'
H H 0.0000 0.0000 'International Tables Vol C Tables 4.2.6.8 and 6.1.1.4'
N N 0.0061 0.0033 'International Tables Vol C Tables 4.2.6.8 and 6.1.1.4'
O O 0.0106 0.0060 'International Tables Vol C Tables 4.2.6.8 and 6.1.1.4'
Br Br -0.2901 2.4595 'International Tables Vol C Tables 4.2.6.8 and 6.1.1.4'

loop_
_geom_angle_atom_site_label_1
_geom_angle_atom_site_label_2
_geom_angle_atom_site_label_3
_geom_angle
_geom_angle_site_symmetry_1
_geom_angle_site_symmetry_3
N2 C1 N1 114.9(2) . .
N2 C1 C2 103.2(2) . .
N1 C1 C2 103.3(2) . .
N2 C1 H1 111.6 . .
N1 C1 H1 111.6 . .
C2 C1 H1 111.6 . .
N4 C2 N3 115.7(2) . .
N4 C2 C1 103.2(2) . .
N3 C2 C1 103.4(2) . .
N4 C2 H2 111.3 . .
N3 C2 H2 111.3 . .
C1 C2 H2 111.3 . .
O1 C3 N1 125.5(3) . .
O1 C3 N3 125.3(3) . .
N1 C3 N3 109.1(2) . .
O2 C4 N2 125.6(3) . .
O2 C4 N4 126.3(3) . .
N2 C4 N4 108.1(2) . .
N5 C5 N3 113.9(2) . .
N5 C5 H5A 108.8 . .
N3 C5 H5A 108.8 . .
N5 C5 H5B 108.8 . .
N3 C5 H5B 108.8 . .
H5A C5 H5B 107.7 . .
N6 C6 N4 113.6(2) . .
N6 C6 H6A 108.9 . .
N4 C6 H6A 108.9 . .
N6 C6 H6B 108.9 . .
N4 C6 H6B 108.9 . .
H6A C6 H6B 107.7 . .
N5 C7 N6 115.1(2) . .
N5 C7 C8 103.9(2) . .
N6 C7 C8 103.5(2) . .
N5 C7 H7 111.3 . .
N6 C7 H7 111.3 . .
C8 C7 H7 111.3 . .
N7 C8 N8 115.2(2) . .
N7 C8 C7 102.9(2) . .
N8 C8 C7 103.4(2) . .
N7 C8 H8 111.6 . .
N8 C8 H8 111.6 . .
C7 C8 H8 111.6 . .
O3 C9 N5 126.2(3) . .
O3 C9 N7 125.8(3) . .
N5 C9 N7 107.9(2) . .
O4 C10 N6 125.5(3) . .
O4 C10 N8 125.5(3) . .
N6 C10 N8 109.0(3) . .
N9 C11 N7 114.4(2) . .
N9 C11 H11A 108.7 . .
N7 C11 H11A 108.7 . .
N9 C11 H11B 108.7 . .
N7 C11 H11B 108.7 . .
H11A C11 H11B 107.6 . .
N8 C12 N10 113.6(3) . .
N8 C12 H12A 108.8 . .
N10 C12 H12A 108.8 . .
N8 C12 H12B 108.8 . .
N10 C12 H12B 108.8 . .
H12A C12 H12B 107.7 . .
N9 C13 N10 116.2(3) . .
N9 C13 C14 103.7(2) . .
N10 C13 C14 102.9(2) . .
N9 C13 H13 111.1 . .
N10 C13 H13 111.1 . .
C14 C13 H13 111.1 . .
N12 C14 N11 115.7(2) . .
N12 C14 C13 103.6(2) . .
N11 C14 C13 102.9(2) . .
N12 C14 H14 111.4 . .
N11 C14 H14 111.4 . .
C13 C14 H14 111.4 . .
O5 C15 N11 126.4(3) . .
O5 C15 N9 125.6(3) . .
N11 C15 N9 108.0(2) . .
O6 C16 N10 126.3(3) . .
O6 C16 N12 126.0(3) . .
N10 C16 N12 107.6(3) . .
N11 C17 N2 112.9(2) . 3_667
N11 C17 H17A 109.0 . .
N2 C17 H17A 109.0 3_667 .
N11 C17 H17B 109.0 . .
N2 C17 H17B 109.0 3_667 .
H17A C17 H17B 107.8 . .
N12 C18 N1 113.8(2) . 3_667
N12 C18 H18A 108.8 . .
N1 C18 H18A 108.8 3_667 .
N12 C18 H18B 108.8 . .
N1 C18 H18B 108.8 3_667 .
H18A C18 H18B 107.7 . .
N13 C19 C20 119.6(3) . .
N13 C19 H19 120.2 . .
C20 C19 H19 120.2 . .
N14 C20 C19 122.6(3) . .
N14 C20 H20 118.7 . .
C19 C20 H20 118.7 . .
N14 C21 C22 122.2(3) . .
N14 C21 H21 118.9 . .
C22 C21 H21 118.9 . .
N13 C22 C21 119.6(3) . .
N13 C22 H22 120.2 . .
C21 C22 H22 120.2 . .
N13 C23 C24 113.6(3) . .
N13 C23 H23A 108.8 . .
C24 C23 H23A 108.8 . .
N13 C23 H23B 108.8 . .
C24 C23 H23B 108.8 . .
H23A C23 H23B 107.7 . .
C23 C24 C25 112.3(3) . .
C23 C24 H24A 109.1 . .
C25 C24 H24A 109.1 . .
C23 C24 H24B 109.1 . .
C25 C24 H24B 109.1 . .
H24A C24 H24B 107.9 . .
C25 C25 C24 113.5(4) 3_667 .
C25 C25 H25A 108.9 3_667 .
C24 C25 H25A 108.9 . .
C25 C25 H25B 108.9 3_667 .
C24 C25 H25B 108.9 . .
H25A C25 H25B 107.7 . .
C3 N1 C18 123.1(3) . 3_667
C3 N1 C1 111.6(2) . .
C18 N1 C1 122.1(3) 3_667 .
C4 N2 C1 112.9(2) . .
C4 N2 C17 123.4(2) . 3_667
C1 N2 C17 122.8(2) . 3_667
C3 N3 C5 122.4(2) . .
C3 N3 C2 111.8(2) . .
C5 N3 C2 123.7(2) . .
C4 N4 C2 112.7(2) . .
C4 N4 C6 122.7(3) . .
C2 N4 C6 124.6(2) . .
C9 N5 C7 112.6(2) . .
C9 N5 C5 123.8(2) . .
C7 N5 C5 123.3(2) . .
C10 N6 C6 122.6(2) . .
C10 N6 C7 111.3(2) . .
C6 N6 C7 121.7(3) . .
C9 N7 C11 123.0(2) . .
C9 N7 C8 112.1(2) . .
C11 N7 C8 123.7(2) . .
C10 N8 C12 122.7(3) . .
C10 N8 C8 111.6(2) . .
C12 N8 C8 123.9(3) . .
C15 N9 C11 121.6(2) . .
C15 N9 C13 112.3(2) . .
C11 N9 C13 124.9(2) . .
C16 N10 C13 112.8(2) . .
C16 N10 C12 122.5(3) . .
C13 N10 C12 123.7(3) . .
C15 N11 C17 122.0(2) . .
C15 N11 C14 112.2(2) . .
C17 N11 C14 121.9(2) . .
C16 N12 C14 112.7(2) . .
C16 N12 C18 122.5(3) . .
C14 N12 C18 124.3(3) . .
C19 N13 C22 119.4(3) . .
C19 N13 C23 120.2(3) . .
C22 N13 C23 120.4(3) . .
C20 N14 C21 116.7(3) . .
H7B O7 H7A 121(4) . .
H8B O8 H8A 116(4) . .
H9A O9 H9B 107(3) . .
H10B O10 H10A 112(4) . .
H10A O10' H1OC 144.5 . .
H10A O10' H1OD 105.1 . .
H1OC O10' H1OD 107.7 . .

loop_
_geom_bond_atom_site_label_1
_geom_bond_atom_site_label_2
_geom_bond_distance
_geom_bond_site_symmetry_2
C1 N2 1.439(4) .
C1 N1 1.458(4) .
C1 C2 1.553(4) .
C1 H1 0.9800 .
C2 N4 1.440(4) .
C2 N3 1.450(4) .
C2 H2 0.9800 .
C3 O1 1.231(4) .
C3 N1 1.363(4) .
C3 N3 1.365(4) .
C4 O2 1.224(4) .
C4 N2 1.362(4) .
C4 N4 1.368(4) .
C5 N5 1.444(4) .
C5 N3 1.446(4) .
C5 H5A 0.9700 .
C5 H5B 0.9700 .
C6 N6 1.432(4) .
C6 N4 1.464(4) .
C6 H6A 0.9700 .
C6 H6B 0.9700 .
C7 N5 1.434(4) .
C7 N6 1.455(4) .
C7 C8 1.548(4) .
C7 H7 0.9800 .
C8 N7 1.448(4) .
C8 N8 1.451(4) .
C8 H8 0.9800 .
C9 O3 1.220(3) .
C9 N5 1.365(4) .
C9 N7 1.377(4) .
C10 O4 1.230(4) .
C10 N6 1.364(4) .
C10 N8 1.367(4) .
C11 N9 1.430(4) .
C11 N7 1.440(4) .
C11 H11A 0.9700 .
C11 H11B 0.9700 .
C12 N8 1.440(4) .
C12 N10 1.448(4) .
C12 H12A 0.9700 .
C12 H12B 0.9700 .
C13 N9 1.438(4) .
C13 N10 1.444(4) .
C13 C14 1.558(4) .
C13 H13 0.9800 .
C14 N12 1.433(4) .
C14 N11 1.457(4) .
C14 H14 0.9800 .
C15 O5 1.213(3) .
C15 N11 1.368(4) .
C15 N9 1.382(4) .
C16 O6 1.218(4) .
C16 N10 1.369(4) .
C16 N12 1.378(4) .
C17 N11 1.449(4) .
C17 N2 1.449(4) 3_667
C17 H17A 0.9700 .
C17 H17B 0.9700 .
C18 N12 1.435(4) .
C18 N1 1.451(4) 3_667
C18 H18A 0.9700 .
C18 H18B 0.9700 .
C19 N13 1.325(4) .
C19 C20 1.370(5) .
C19 H19 0.9300 .
C20 N14 1.313(4) .
C20 H20 0.9300 .
C21 N14 1.338(5) .
C21 C22 1.363(5) .
C21 H21 0.9300 .
C22 N13 1.330(4) .
C22 H22 0.9300 .
C23 N13 1.492(4) .
C23 C24 1.495(5) .
C23 H23A 0.9700 .
C23 H23B 0.9700 .
C24 C25 1.514(5) .
C24 H24A 0.9700 .
C24 H24B 0.9700 .
C25 C25 1.502(7) 3_667
C25 H25A 0.9700 .
C25 H25B 0.9700 .
N1 C18 1.451(4) 3_667
N2 C17 1.449(4) 3_667
O7 H7B 0.792(19) .
O7 H7A 0.791(19) .
O8 H8B 0.803(19) .
O8 H8A 0.798(19) .
O9 H9A 0.84(2) .
O9 H9B 0.84(2) .
O10 H10B 0.82(2) .
O10 H10A 0.82(2) .
O10' H10A 1.02(7) .
O10' H1OC 0.8201 .
O10' H1OD 0.8200 .

loop_
_geom_hbond_atom_site_label_D
_geom_hbond_atom_site_label_H
_geom_hbond_atom_site_label_A
_geom_hbond_distance_DH
_geom_hbond_distance_HA
_geom_hbond_distance_DA
_geom_hbond_angle_DHA
_geom_hbond_site_symmetry_A
C20 H20 O8 0.93 2.53 3.178(5) 127.0 3_666
C23 H23B O3 0.97 2.45 3.406(5) 169.8 3_667
C23 H23A O5 0.97 2.35 3.093(4) 133.3 3_667
C19 H19 O1 0.93 2.24 3.081(4) 150.9 3_667
C18 H18A O1 0.97 2.51 2.886(4) 103.0 3_667
C17 H17B O2 0.97 2.53 2.885(4) 101.7 3_667
C17 H17B N14 0.97 2.48 3.440(4) 168.1 1_556
C14 H14 N14 0.98 2.62 3.254(4) 122.3 4_566
C1 H1 Br1 0.98 2.88 3.639(3) 134.7 3_566
O8 H8B Br1 0.803(19) 2.49(3) 3.273(3) 166(5) 2
C21 H21 O5 0.93 2.54 3.260(4) 134.1 1_554
O8 H8A O1 0.798(19) 2.17(2) 2.963(4) 176(5) 1_554
O7 H7B O3 0.792(19) 2.21(2) 2.983(4) 166(6) 1_554
O7 H7A Br1 0.791(19) 2.60(3) 3.356(3) 160(5) 4_565
O9 H9A Br1 0.84(2) 2.91(5) 3.569(4) 137(5) .
O9 H9A O4 0.84(2) 2.39(5) 2.974(4) 128(5) .
O9 H9B O7 0.84(2) 2.06(4) 2.771(5) 143(6) .
O10 H10A O9 0.82(2) 2.03(3) 2.841(7) 168(8) .
O10 H10B O2 0.82(2) 2.10(4) 2.878(5) 159(8) .
C22 H22 O2 0.93 2.31 3.198(4) 159.1 .

loop_
_geom_torsion_atom_site_label_1
_geom_torsion_atom_site_label_2
_geom_torsion_atom_site_label_3
_geom_torsion_atom_site_label_4
_geom_torsion
_geom_torsion_site_symmetry_1
_geom_torsion_site_symmetry_4
N2 C1 C2 N4 -1.5(3) . .
N1 C1 C2 N4 -121.5(2) . .
N2 C1 C2 N3 119.4(2) . .
N1 C1 C2 N3 -0.6(3) . .
N5 C7 C8 N7 -2.4(3) . .
N6 C7 C8 N7 118.2(2) . .
N5 C7 C8 N8 -122.6(2) . .
N6 C7 C8 N8 -2.0(3) . .
N9 C13 C14 N12 -122.8(2) . .
N10 C13 C14 N12 -1.4(3) . .
N9 C13 C14 N11 -2.0(3) . .
N10 C13 C14 N11 119.5(2) . .
N13 C19 C20 N14 0.5(5) . .
N14 C21 C22 N13 1.1(5) . .
N13 C23 C24 C25 -177.6(3) . .
C23 C24 C25 C25 179.7(4) . 3_667
O1 C3 N1 C18 -10.0(5) . 3_667
N3 C3 N1 C18 169.4(3) . 3_667
O1 C3 N1 C1 -169.9(3) . .
N3 C3 N1 C1 9.4(3) . .
N2 C1 N1 C3 -116.8(3) . .
C2 C1 N1 C3 -5.2(3) . .
N2 C1 N1 C18 83.0(3) . 3_667
C2 C1 N1 C18 -165.4(2) . 3_667
O2 C4 N2 C1 176.5(3) . .
N4 C4 N2 C1 -2.3(3) . .
O2 C4 N2 C17 7.0(5) . 3_667
N4 C4 N2 C17 -171.9(3) . 3_667
N1 C1 N2 C4 114.0(3) . .
C2 C1 N2 C4 2.4(3) . .
N1 C1 N2 C17 -76.4(3) . 3_667
C2 C1 N2 C17 172.0(2) . 3_667
O1 C3 N3 C5 5.3(5) . .
N1 C3 N3 C5 -174.0(2) . .
O1 C3 N3 C2 169.5(3) . .
N1 C3 N3 C2 -9.9(3) . .
N5 C5 N3 C3 -104.9(3) . .
N5 C5 N3 C2 92.9(3) . .
N4 C2 N3 C3 118.2(3) . .
C1 C2 N3 C3 6.2(3) . .
N4 C2 N3 C5 -77.9(3) . .
C1 C2 N3 C5 170.1(2) . .
O2 C4 N4 C2 -177.6(3) . .
N2 C4 N4 C2 1.2(3) . .
O2 C4 N4 C6 3.1(5) . .
N2 C4 N4 C6 -178.1(3) . .
N3 C2 N4 C4 -111.9(3) . .
C1 C2 N4 C4 0.2(3) . .
N3 C2 N4 C6 67.4(4) . .
C1 C2 N4 C6 179.5(3) . .
N6 C6 N4 C4 97.3(3) . .
N6 C6 N4 C2 -82.0(4) . .
O3 C9 N5 C7 -172.8(3) . .
N7 C9 N5 C7 6.6(3) . .
O3 C9 N5 C5 0.5(5) . .
N7 C9 N5 C5 179.9(3) . .
N6 C7 N5 C9 -114.9(3) . .
C8 C7 N5 C9 -2.4(3) . .
N6 C7 N5 C5 71.8(4) . .
C8 C7 N5 C5 -175.8(3) . .
N3 C5 N5 C9 104.0(3) . .
N3 C5 N5 C7 -83.4(4) . .
O4 C10 N6 C6 12.5(5) . .
N8 C10 N6 C6 -168.2(3) . .
O4 C10 N6 C7 169.0(3) . .
N8 C10 N6 C7 -11.7(3) . .
N4 C6 N6 C10 -111.6(3) . .
N4 C6 N6 C7 94.3(3) . .
N5 C7 N6 C10 120.9(3) . .
C8 C7 N6 C10 8.3(3) . .
N5 C7 N6 C6 -82.3(3) . .
C8 C7 N6 C6 165.1(2) . .
O3 C9 N7 C11 3.6(5) . .
N5 C9 N7 C11 -175.8(3) . .
O3 C9 N7 C8 171.0(3) . .
N5 C9 N7 C8 -8.4(3) . .
N9 C11 N7 C9 -109.3(3) . .
N9 C11 N7 C8 84.7(3) . .
N8 C8 N7 C9 118.3(3) . .
C7 C8 N7 C9 6.6(3) . .
N8 C8 N7 C11 -74.3(4) . .
C7 C8 N7 C11 173.9(2) . .
O4 C10 N8 C12 -4.7(5) . .
N6 C10 N8 C12 176.0(3) . .
O4 C10 N8 C8 -170.4(3) . .
N6 C10 N8 C8 10.2(3) . .
N10 C12 N8 C10 107.0(3) . .
N10 C12 N8 C8 -89.0(4) . .
N7 C8 N8 C10 -116.2(3) . .
C7 C8 N8 C10 -4.7(3) . .
N7 C8 N8 C12 78.2(3) . .
C7 C8 N8 C12 -170.3(3) . .
O5 C15 N9 C11 -2.5(4) . .
N11 C15 N9 C11 176.8(2) . .
O5 C15 N9 C13 -170.1(3) . .
N11 C15 N9 C13 9.2(3) . .
N7 C11 N9 C15 106.4(3) . .
N7 C11 N9 C13 -87.7(3) . .
N10 C13 N9 C15 -116.3(3) . .
C14 C13 N9 C15 -4.2(3) . .
N10 C13 N9 C11 76.6(4) . .
C14 C13 N9 C11 -171.3(3) . .
O6 C16 N10 C13 172.3(3) . .
N12 C16 N10 C13 -6.4(3) . .
O6 C16 N10 C12 2.8(5) . .
N12 C16 N10 C12 -175.9(3) . .
N9 C13 N10 C16 117.3(3) . .
C14 C13 N10 C16 4.8(3) . .
N9 C13 N10 C12 -73.3(4) . .
C14 C13 N10 C12 174.1(3) . .
N8 C12 N10 C16 -107.2(3) . .
N8 C12 N10 C13 84.5(4) . .
O5 C15 N11 C17 10.6(5) . .
N9 C15 N11 C17 -168.7(2) . .
O5 C15 N11 C14 168.6(3) . .
N9 C15 N11 C14 -10.6(3) . .
N2 C17 N11 C15 -113.2(3) 3_667 .
N2 C17 N11 C14 90.9(3) 3_667 .
N12 C14 N11 C15 119.9(3) . .
C13 C14 N11 C15 7.7(3) . .
N12 C14 N11 C17 -82.1(3) . .
C13 C14 N11 C17 165.8(2) . .
O6 C16 N12 C14 -173.3(3) . .
N10 C16 N12 C14 5.4(3) . .
O6 C16 N12 C18 -1.4(5) . .
N10 C16 N12 C18 177.2(3) . .
N11 C14 N12 C16 -114.1(3) . .
C13 C14 N12 C16 -2.4(3) . .
N11 C14 N12 C18 74.2(4) . .
C13 C14 N12 C18 -174.0(3) . .
N1 C18 N12 C16 107.2(3) 3_667 .
N1 C18 N12 C14 -81.9(4) 3_667 .
C20 C19 N13 C22 -0.1(5) . .
C20 C19 N13 C23 -178.9(3) . .
C21 C22 N13 C19 -0.7(5) . .
C21 C22 N13 C23 178.2(3) . .
C24 C23 N13 C19 -91.8(4) . .
C24 C23 N13 C22 89.4(4) . .
C19 C20 N14 C21 -0.1(5) . .
C22 C21 N14 C20 -0.7(5) . .
